data_7010317
loop_
_publ_author_name
'Leung, Pak-Hing'
'Qin, Ying'
'He, Guosen'
'Mok, K. F.'
'Vittal, Jagadese J.'

_publ_section_title
;
 Coordination chemistry, reactivities, and stereoelectronic properties
 of chelating phosphine ligands containing thioamide substituents
;
_journal_issue 3
_journal_name_full 'Journal of the Chemical Society, Dalton Transactions'
_journal_page_first 309
_journal_paper_doi 10.1039/b007970g
_journal_year 2001
_chemical_formula_sum 'C15 H16 Cl2 N P Pd S'
_chemical_formula_weight 450.62
_chemical_name_systematic
; 
 ? 
;
_space_group_IT_number 14
_symmetry_cell_setting monoclinic
_symmetry_space_group_name_Hall '-P 2yn'
_symmetry_space_group_name_H-M 'P 1 21/n 1'
_atom_sites_solution_hydrogens geom
_atom_sites_solution_primary direct
_atom_sites_solution_secondary difmap
_audit_creation_method SHELXL-97
_cell_angle_alpha 90.00
_cell_angle_beta 98.122(1)
_cell_angle_gamma 90.00
_cell_formula_units_Z 4
_cell_length_a 10.1583(2)
_cell_length_b 12.3121(2)
_cell_length_c 14.4431(2)
_cell_measurement_reflns_used 6753
_cell_measurement_temperature 293(2)
_cell_measurement_theta_max 25.0
_cell_measurement_theta_min 2.06
_cell_volume 1788.28(5)
_computing_cell_refinement 'Bruker AXS, SAINT'
_computing_data_collection 'Bruker AXS, SMART'
_computing_data_reduction 'Bruker AXS, SAINT'
_computing_molecular_graphics 'Bruker AXS, SHELXTL'
_computing_publication_material 'Bruker AXS, SHELXTL'
_computing_structure_refinement 'SHELXL-97 (Sheldrick, 1997)'
_computing_structure_solution 'SHELXS-97 (Sheldrick, 1990)'
_diffrn_ambient_temperature 293(2)
_diffrn_measured_fraction_theta_full 0.903
_diffrn_measured_fraction_theta_max 0.903
_diffrn_measurement_method '\w scans'
_diffrn_radiation_monochromator graphite
_diffrn_radiation_source 'fine-focus sealed tube'
_diffrn_radiation_type MoK\a
_diffrn_radiation_wavelength 0.71073
_diffrn_reflns_av_R_equivalents 0.0263
_diffrn_reflns_av_sigmaI/netI 0.0362
_diffrn_reflns_limit_h_max 13
_diffrn_reflns_limit_h_min -13
_diffrn_reflns_limit_k_max 16
_diffrn_reflns_limit_k_min -12
_diffrn_reflns_limit_l_max 15
_diffrn_reflns_limit_l_min -18
_diffrn_reflns_number 11162
_diffrn_reflns_theta_full 29.34
_diffrn_reflns_theta_max 29.34
_diffrn_reflns_theta_min 2.18
_exptl_absorpt_coefficient_mu 1.534
_exptl_absorpt_correction_T_max 0.8918
_exptl_absorpt_correction_T_min 0.7236
_exptl_absorpt_correction_type empirical
_exptl_absorpt_process_details 'sadabs (Sheldrick, 1996)'
_exptl_crystal_colour colorless
_exptl_crystal_density_diffrn 1.674
_exptl_crystal_density_meas ?
_exptl_crystal_density_method .
_exptl_crystal_description 'rectangular shape, cut'
_exptl_crystal_F_000 896
_exptl_crystal_size_max 0.14
_exptl_crystal_size_mid 0.10
_exptl_crystal_size_min 0.08
_refine_diff_density_max 0.461
_refine_diff_density_min -0.466
_refine_diff_density_rms 0.071
_refine_ls_extinction_coef 0.0018(2)
_refine_ls_extinction_expression Fc^*^=kFc[1+0.001xFc^2^\l^3^/sin(2\q)]^-1/4^
_refine_ls_extinction_method SHELXL
_refine_ls_goodness_of_fit_ref 1.019
_refine_ls_hydrogen_treatment mixed
_refine_ls_matrix_type full
_refine_ls_number_parameters 193
_refine_ls_number_reflns 4415
_refine_ls_number_restraints 0
_refine_ls_restrained_S_all 1.019
_refine_ls_R_factor_all 0.0433
_refine_ls_R_factor_gt 0.0291
_refine_ls_shift/su_max 0.001
_refine_ls_shift/su_mean 0.000
_refine_ls_structure_factor_coef Fsqd
_refine_ls_weighting_details 'calc w=1/[\s^2^(Fo^2^)+(0.0319P)^2^+0.0295P] where P=(Fo^2^+2Fc^2^)/3'
_refine_ls_weighting_scheme calc
_refine_ls_wR_factor_gt 0.0618
_refine_ls_wR_factor_ref 0.0658
_reflns_number_gt 3531
_reflns_number_total 4415
_reflns_threshold_expression >2sigma(I)
_cod_data_source_file b007970g.txt
_cod_data_source_block 089
_cod_original_sg_symbol_H-M P2(1)/n
_cod_database_code 7010317

loop_
_symmetry_equiv_pos_as_xyz
'x, y, z'
'-x+1/2, y+1/2, -z+1/2'
'-x, -y, -z'
'x-1/2, -y-1/2, z-1/2'

loop_
_atom_site_label
_atom_site_type_symbol
_atom_site_fract_x
_atom_site_fract_y
_atom_site_fract_z
_atom_site_U_iso_or_equiv
_atom_site_adp_type
_atom_site_occupancy
_atom_site_symmetry_multiplicity
_atom_site_calc_flag
_atom_site_refinement_flags
_atom_site_disorder_assembly
_atom_site_disorder_group
Pd1 Pd 0.385198(17) 0.324938(14) 0.494347(13) 0.03210(7) Uani 1 1 d . . .
Cl1 Cl 0.18529(6) 0.27196(6) 0.40677(5) 0.05271(18) Uani 1 1 d . . .
Cl2 Cl 0.28757(7) 0.38781(6) 0.62452(5) 0.05584(19) Uani 1 1 d . . .
S1 S 0.59891(7) 0.36426(6) 0.55882(5) 0.04948(18) Uani 1 1 d . . .
C1 C 0.6596(2) 0.32460(18) 0.45996(17) 0.0349(5) Uani 1 1 d . . .
N1 N 0.7815(2) 0.33482(17) 0.44382(16) 0.0423(5) Uani 1 1 d . . .
C2 C 0.8798(3) 0.3909(3) 0.5113(2) 0.0614(8) Uani 1 1 d . . .
H2A H 0.9674 0.3773 0.4963 0.092 Uiso 1 1 calc R . .
H2B H 0.8738 0.3646 0.5732 0.092 Uiso 1 1 calc R . .
H2C H 0.8624 0.4676 0.5087 0.092 Uiso 1 1 calc R . .
C3 C 0.8240(3) 0.2994(3) 0.3554(2) 0.0719(10) Uani 1 1 d . . .
H3A H 0.9121 0.2697 0.3676 0.108 Uiso 1 1 calc R . .
H3B H 0.8237 0.3605 0.3140 0.108 Uiso 1 1 calc R . .
H3C H 0.7638 0.2450 0.3268 0.108 Uiso 1 1 calc R . .
P1 P 0.50886(6) 0.27235(5) 0.38849(4) 0.02987(13) Uani 1 1 d . . .
C4 C 0.4843(2) 0.33874(18) 0.27591(17) 0.0331(5) Uani 1 1 d . . .
C5 C 0.5393(3) 0.3012(2) 0.19867(18) 0.0448(6) Uani 1 1 d . . .
H5 H 0.5889 0.2374 0.2027 0.054 Uiso 1 1 calc R . .
C6 C 0.5196(3) 0.3593(3) 0.1161(2) 0.0578(8) Uani 1 1 d . . .
H6 H 0.5552 0.3345 0.0641 0.069 Uiso 1 1 calc R . .
C7 C 0.4471(3) 0.4543(3) 0.1110(2) 0.0709(10) Uani 1 1 d . . .
H7 H 0.4342 0.4932 0.0553 0.085 Uiso 1 1 calc R . .
C8 C 0.3939(4) 0.4921(3) 0.1868(2) 0.0728(10) Uani 1 1 d . . .
H8 H 0.3463 0.5569 0.1828 0.087 Uiso 1 1 calc R . .
C9 C 0.4110(3) 0.4338(2) 0.2691(2) 0.0486(7) Uani 1 1 d . . .
H9 H 0.3732 0.4585 0.3202 0.058 Uiso 1 1 calc R . .
C10 C 0.5320(2) 0.12915(19) 0.37217(17) 0.0350(5) Uani 1 1 d . . .
C11 C 0.6245(3) 0.0701(2) 0.4323(2) 0.0479(6) Uani 1 1 d . . .
H11 H 0.6789 0.1052 0.4803 0.058 Uiso 1 1 calc R . .
C12 C 0.6358(3) -0.0409(2) 0.4205(2) 0.0600(8) Uani 1 1 d . . .
H12 H 0.6978 -0.0803 0.4607 0.072 Uiso 1 1 calc R . .
C13 C 0.5556(3) -0.0929(2) 0.3498(2) 0.0605(8) Uani 1 1 d . . .
H13 H 0.5649 -0.1672 0.3414 0.073 Uiso 1 1 calc R . .
C14 C 0.4622(3) -0.0364(2) 0.2917(2) 0.0604(8) Uani 1 1 d . . .
H14 H 0.4070 -0.0726 0.2447 0.073 Uiso 1 1 calc R . .
C15 C 0.4496(3) 0.0754(2) 0.3026(2) 0.0492(7) Uani 1 1 d . . .
H15 H 0.3857 0.1138 0.2632 0.059 Uiso 1 1 calc R . .

loop_
_atom_site_aniso_label
_atom_site_aniso_U_11
_atom_site_aniso_U_22
_atom_site_aniso_U_33
_atom_site_aniso_U_23
_atom_site_aniso_U_13
_atom_site_aniso_U_12
Pd1 0.03068(10) 0.03169(11) 0.03577(11) 0.00126(8) 0.01109(7) 0.00180(7)
Cl1 0.0310(3) 0.0645(5) 0.0616(4) 0.0027(4) 0.0028(3) -0.0018(3)
Cl2 0.0647(5) 0.0563(4) 0.0535(4) -0.0026(3) 0.0326(4) 0.0049(3)
S1 0.0415(4) 0.0627(4) 0.0444(4) -0.0177(3) 0.0065(3) -0.0064(3)
C1 0.0329(12) 0.0321(12) 0.0394(13) 0.0026(10) 0.0046(10) 0.0006(10)
N1 0.0294(10) 0.0474(12) 0.0500(13) 0.0035(10) 0.0057(9) -0.0039(9)
C2 0.0336(14) 0.064(2) 0.082(2) 0.0034(17) -0.0067(14) -0.0134(13)
C3 0.0348(16) 0.122(3) 0.062(2) 0.000(2) 0.0186(14) -0.0025(17)
P1 0.0263(3) 0.0312(3) 0.0327(3) -0.0008(2) 0.0063(2) 0.0012(2)
C4 0.0332(12) 0.0336(13) 0.0333(12) 0.0004(10) 0.0067(9) -0.0006(9)
C5 0.0456(15) 0.0462(15) 0.0445(15) -0.0038(12) 0.0133(12) 0.0033(11)
C6 0.0598(19) 0.075(2) 0.0419(16) 0.0058(15) 0.0198(14) -0.0011(16)
C7 0.069(2) 0.092(3) 0.056(2) 0.0355(18) 0.0224(17) 0.0084(19)
C8 0.084(2) 0.067(2) 0.075(2) 0.0337(18) 0.0331(19) 0.0313(18)
C9 0.0570(17) 0.0422(15) 0.0500(16) 0.0063(12) 0.0189(13) 0.0137(12)
C10 0.0357(12) 0.0310(12) 0.0399(14) -0.0010(11) 0.0114(10) 0.0031(10)
C11 0.0484(16) 0.0393(14) 0.0553(17) 0.0037(13) 0.0049(13) 0.0053(12)
C12 0.0621(19) 0.0459(17) 0.075(2) 0.0144(16) 0.0203(17) 0.0186(15)
C13 0.085(2) 0.0334(15) 0.070(2) 0.0022(15) 0.0357(19) 0.0080(15)
C14 0.081(2) 0.0404(16) 0.061(2) -0.0127(15) 0.0148(17) -0.0097(15)
C15 0.0534(17) 0.0419(15) 0.0512(17) -0.0035(13) 0.0037(13) 0.0008(12)

loop_
_atom_type_symbol
_atom_type_description
_atom_type_scat_dispersion_real
_atom_type_scat_dispersion_imag
_atom_type_scat_source
C C 0.0033 0.0016 'International Tables Vol C Tables 4.2.6.8 and 6.1.1.4'
H H 0.0000 0.0000 'International Tables Vol C Tables 4.2.6.8 and 6.1.1.4'
N N 0.0061 0.0033 'International Tables Vol C Tables 4.2.6.8 and 6.1.1.4'
P P 0.1023 0.0942 'International Tables Vol C Tables 4.2.6.8 and 6.1.1.4'
S S 0.1246 0.1234 'International Tables Vol C Tables 4.2.6.8 and 6.1.1.4'
Cl Cl 0.1484 0.1585 'International Tables Vol C Tables 4.2.6.8 and 6.1.1.4'
Pd Pd -0.9988 1.0072 'International Tables Vol C Tables 4.2.6.8 and 6.1.1.4'

loop_
_geom_angle_atom_site_label_1
_geom_angle_atom_site_label_2
_geom_angle_atom_site_label_3
_geom_angle
_geom_angle_site_symmetry_1
_geom_angle_site_symmetry_3
_geom_angle_publ_flag
P1 Pd1 S1 75.18(2) . . ?
P1 Pd1 Cl1 94.56(2) . . ?
S1 Pd1 Cl1 169.73(3) . . ?
P1 Pd1 Cl2 170.14(3) . . ?
S1 Pd1 Cl2 95.00(3) . . ?
Cl1 Pd1 Cl2 95.25(3) . . ?
C1 S1 Pd1 91.89(9) . . ?
N1 C1 S1 126.1(2) . . ?
N1 C1 P1 132.3(2) . . ?
S1 C1 P1 101.52(12) . . ?
C1 N1 C2 120.2(2) . . ?
C1 N1 C3 122.1(2) . . ?
C2 N1 C3 117.5(2) . . ?
C10 P1 C4 109.26(11) . . ?
C10 P1 C1 107.62(11) . . ?
C4 P1 C1 110.22(11) . . ?
C10 P1 Pd1 118.42(8) . . ?
C4 P1 Pd1 118.10(8) . . ?
C1 P1 Pd1 91.07(8) . . ?
C9 C4 C5 119.8(2) . . ?
C9 C4 P1 116.83(18) . . ?
C5 C4 P1 123.35(19) . . ?
C6 C5 C4 119.5(3) . . ?
C7 C6 C5 119.8(3) . . ?
C8 C7 C6 121.0(3) . . ?
C7 C8 C9 119.7(3) . . ?
C8 C9 C4 120.2(3) . . ?
C15 C10 C11 119.3(2) . . ?
C15 C10 P1 119.2(2) . . ?
C11 C10 P1 121.3(2) . . ?
C12 C11 C10 120.0(3) . . ?
C13 C12 C11 120.1(3) . . ?
C14 C13 C12 120.5(3) . . ?
C13 C14 C15 120.0(3) . . ?
C10 C15 C14 120.0(3) . . ?

loop_
_geom_bond_atom_site_label_1
_geom_bond_atom_site_label_2
_geom_bond_distance
_geom_bond_site_symmetry_2
_geom_bond_publ_flag
Pd1 P1 2.2086(6) . ?
Pd1 S1 2.2899(7) . ?
Pd1 Cl1 2.3288(7) . ?
Pd1 Cl2 2.3758(7) . ?
S1 C1 1.705(3) . ?
C1 N1 1.298(3) . ?
C1 P1 1.838(2) . ?
N1 C2 1.466(3) . ?
N1 C3 1.471(4) . ?
P1 C10 1.799(2) . ?
P1 C4 1.805(2) . ?
C4 C9 1.384(3) . ?
C4 C5 1.395(3) . ?
C5 C6 1.381(4) . ?
C6 C7 1.378(4) . ?
C7 C8 1.369(5) . ?
C8 C9 1.379(4) . ?
C10 C15 1.383(4) . ?
C10 C11 1.391(4) . ?
C11 C12 1.383(4) . ?
C12 C13 1.372(5) . ?
C13 C14 1.365(5) . ?
C14 C15 1.393(4) . ?
